data_4300443
_journal_name_full 'Inorganic Chemistry'
_journal_paper_doi 10.1021/ic051286h
_journal_year 2006
_chemical_formula_moiety 'C9 H9 Co N2 O3 P'
_chemical_formula_sum 'C9 H9 Co N2 O3 P'
_chemical_formula_weight 283.08
_space_group_IT_number 15
_symmetry_cell_setting monoclinic
_symmetry_space_group_name_Hall '-C 2yc'
_symmetry_space_group_name_H-M 'C 1 2/c 1'
_cell_angle_alpha 90.00
_cell_angle_beta 94.973(13)
_cell_angle_gamma 90.00
_cell_formula_units_Z 8
_cell_length_a 24.250(3)
_cell_length_b 9.3609(9)
_cell_length_c 9.9408(9)
_cell_measurement_temperature 100(2)
_cell_volume 2248.0(4)
_diffrn_ambient_temperature 100(2)
_exptl_crystal_density_diffrn 1.673
_cod_depositor_comments
;
The following automatic conversions were performed:
'_symmetry_cell_setting' value 'Monoclinic' changed to 'monoclinic'
according to '/home/saulius/struct/CIF-dictionaries/cif_core.dic'
dictionary named 'cif_core.dic' version 2.4.1 from 2010-06-29.

Automatic conversion script
Id: cif_fix_enum 1527 2010-12-29 10:47:43Z saulius 
;
_cod_original_sg_symbol_H-M 'C 2/c'
_cod_database_code 4300443

loop_
_symmetry_equiv_pos_as_xyz
'x, y, z'
'-x, y, -z+1/2'
'x+1/2, y+1/2, z'
'-x+1/2, y+1/2, -z+1/2'
'-x, -y, -z'
'x, -y, z-1/2'
'-x+1/2, -y+1/2, -z'
'x+1/2, -y+1/2, z-1/2'

loop_
_atom_site_label
_atom_site_type_symbol
_atom_site_fract_x
_atom_site_fract_y
_atom_site_fract_z
_atom_site_U_iso_or_equiv
_atom_site_adp_type
_atom_site_occupancy
_atom_site_symmetry_multiplicity
_atom_site_calc_flag
_atom_site_refinement_flags
_atom_site_disorder_assembly
_atom_site_disorder_group
Co1 Co 0.264269(13) 0.06940(3) 0.38948(3) 0.0135(2) Uani 1 1 d . . .
P1 P 0.31056(2) -0.16578(7) 0.18732(6) 0.0136(2) Uani 1 1 d . . .
H1 H 0.3542(10) -0.229(3) 0.225(3) 0.013(6) Uiso 1 1 d . . .
O1 O 0.31123(7) -0.0324(2) 0.2736(2) 0.0221(4) Uani 1 1 d . . .
O2 O 0.23732(7) 0.2365(2) 0.28708(17) 0.0223(4) Uani 1 1 d . . .
O3 O 0.31499(7) 0.1336(2) 0.53886(17) 0.0197(4) Uani 1 1 d . . .
N1 N 0.19888(9) -0.0379(2) 0.4520(2) 0.0171(5) Uani 1 1 d . . .
N2 N 0.13370(8) -0.1976(2) 0.4740(2) 0.0150(5) Uani 1 1 d . . .
C1 C 0.18244(10) -0.1709(3) 0.4250(2) 0.0156(5) Uani 1 1 d . . .
H1A H 0.2026 -0.2383 0.3772 0.019 Uiso 1 1 calc R . .
C2 C 0.15856(11) 0.0224(3) 0.5245(3) 0.0213(6) Uani 1 1 d . . .
H2A H 0.1592 0.1169 0.5595 0.026 Uiso 1 1 calc R . .
C3 C 0.11812(11) -0.0749(3) 0.5375(3) 0.0205(6) Uani 1 1 d . . .
H3A H 0.0853 -0.0614 0.5818 0.025 Uiso 1 1 calc R . .
C4 C 0.10481(11) -0.3357(3) 0.4686(3) 0.0177(6) Uani 1 1 d . . .
H4A H 0.1069 -0.3773 0.5605 0.021 Uiso 1 1 calc R . .
H4B H 0.1238 -0.4018 0.4102 0.021 Uiso 1 1 calc R . .
C5 C 0.04454(10) -0.3230(3) 0.4150(2) 0.0159(5) Uani 1 1 d . . .
C6 C 0.00458(11) -0.3208(3) 0.5044(3) 0.0195(6) Uani 1 1 d . . .
H6A H 0.0178(12) -0.332(3) 0.600(3) 0.024(8) Uiso 1 1 d . . .
C7 C 0.02896(10) -0.3184(3) 0.2726(3) 0.0159(5) Uani 1 1 d . . .
C8 C 0.06847(11) -0.3175(3) 0.1754(3) 0.0189(6) Uani 1 1 d . . .
H8A H 0.1066(13) -0.318(3) 0.196(3) 0.028(8) Uiso 1 1 d . . .
C9 C 0.05198(11) -0.3168(3) 0.0402(3) 0.0204(6) Uani 1 1 d . . .
H9A H 0.0745(11) -0.322(3) -0.013(3) 0.011(7) Uiso 1 1 d . . .

loop_
_atom_site_aniso_label
_atom_site_aniso_U_11
_atom_site_aniso_U_22
_atom_site_aniso_U_33
_atom_site_aniso_U_23
_atom_site_aniso_U_13
_atom_site_aniso_U_12
Co1 0.0154(3) 0.0123(3) 0.0128(3) -0.00047(11) 0.00161(17) -0.00084(12)
P1 0.0153(4) 0.0135(4) 0.0120(4) -0.0017(2) 0.0003(3) 0.0011(2)
O1 0.0207(10) 0.0178(10) 0.0284(11) -0.0110(8) 0.0057(8) -0.0031(8)
O2 0.0261(10) 0.0192(10) 0.0226(10) 0.0065(8) 0.0070(8) 0.0078(8)
O3 0.0217(9) 0.0234(10) 0.0140(9) -0.0033(8) 0.0018(7) -0.0056(8)
N1 0.0158(11) 0.0156(11) 0.0199(12) 0.0012(9) 0.0013(9) -0.0019(8)
N2 0.0118(10) 0.0145(11) 0.0186(11) 0.0012(9) 0.0011(8) -0.0009(8)
C1 0.0145(12) 0.0182(14) 0.0139(12) -0.0014(10) 0.0002(9) 0.0019(10)
C2 0.0226(14) 0.0168(14) 0.0254(15) -0.0001(11) 0.0067(11) -0.0015(11)
C3 0.0176(14) 0.0186(15) 0.0263(15) -0.0014(10) 0.0068(11) 0.0004(10)
C4 0.0182(13) 0.0158(13) 0.0183(13) 0.0016(10) -0.0022(10) -0.0024(10)
C5 0.0159(13) 0.0111(13) 0.0199(13) 0.0021(10) -0.0031(10) -0.0018(9)
C6 0.0198(14) 0.0197(15) 0.0184(14) 0.0029(11) -0.0014(10) -0.0033(10)
C7 0.0152(12) 0.0117(13) 0.0204(13) -0.0005(10) -0.0006(10) 0.0001(9)
C8 0.0141(13) 0.0158(13) 0.0265(14) -0.0001(11) -0.0003(10) 0.0009(10)
C9 0.0169(13) 0.0231(15) 0.0224(14) -0.0010(11) 0.0083(11) 0.0019(11)

loop_
_geom_bond_atom_site_label_1
_geom_bond_atom_site_label_2
_geom_bond_distance
_geom_bond_site_symmetry_2
_geom_bond_publ_flag
Co1 O1 1.9386(18) . ?
Co1 O3 1.9396(18) . ?
Co1 O2 1.9481(18) . ?
Co1 N1 2.020(2) . ?
P1 O1 1.5145(19) . ?
P1 O2 1.5168(18) 4_545 ?
P1 O3 1.5191(18) 6 ?
P1 H1 1.24(3) . ?
O2 P1 1.5168(18) 4 ?
O3 P1 1.5191(18) 6_556 ?
N1 C1 1.327(3) . ?
N1 C2 1.385(3) . ?
N2 C1 1.340(3) . ?
N2 C3 1.379(3) . ?
N2 C4 1.469(3) . ?
C1 H1A 0.9500 . ?
C2 C3 1.353(4) . ?
C2 H2A 0.9500 . ?
C3 H3A 0.9500 . ?
C4 C5 1.516(3) . ?
C4 H4A 0.9900 . ?
C4 H4B 0.9900 . ?
C5 C6 1.371(4) . ?
C5 C7 1.434(4) . ?
C6 C9 1.405(4) 2 ?
C6 H6A 0.98(3) . ?
C7 C8 1.418(4) . ?
C7 C7 1.437(5) 2 ?
C8 C9 1.369(4) . ?
C8 H8A 0.93(3) . ?
C9 C6 1.405(4) 2 ?
C9 H9A 0.80(3) . ?
